data_7100980
loop_
_publ_author_name
'Hiroshi Nishihara'
'Shoko Kume'
'Masaki Murata'
'Ryota Sakamoto'
'Hidekazu Sampei'
'Manabu Sugimoto'

_publ_section_title
;
Photo-controllable Tristability of a
Dithiolato-Bipyridine-Pt(II) Complex Molecule Containing Two Azobenzene
Moieties
;
_journal_name_full 'Chemical Communications'
_journal_paper_doi 10.1039/b415293j
_journal_year 2005
_chemical_formula_moiety 'C31 H34 N4 Pt S2'
_chemical_formula_sum 'C31 H34 N4 Pt S2'
_chemical_formula_weight 721.85
_space_group_IT_number 2
_space_group_name_Hall '-P 1'
_space_group_name_H-M_alt 'P -1'
_symmetry_cell_setting triclinic
_symmetry_Int_Tables_number 2
_symmetry_space_group_name_Hall '-P 1'
_symmetry_space_group_name_H-M 'P -1'
_cell_angle_alpha 81.96(2)
_cell_angle_beta 81.53(2)
_cell_angle_gamma 75.33(2)
_cell_formula_units_Z 2
_cell_length_a 11.230(7)
_cell_length_b 11.350(7)
_cell_length_c 11.881(8)
_cell_measurement_temperature 113(5)
_cell_volume 1440.7(16)
_exptl_crystal_density_diffrn 1.664
_cod_database_code 7100980

loop_
_symmetry_equiv_pos_site_id
_symmetry_equiv_pos_as_xyz
1 +X,+Y,+Z
2 -X,-Y,-Z

loop_
_atom_site_label
_atom_site_type_symbol
_atom_site_fract_x
_atom_site_fract_y
_atom_site_fract_z
_atom_site_U_iso_or_equiv
_atom_site_adp_type
_atom_site_occupancy
_atom_site_symmetry_multiplicity
_atom_site_calc_flag
_atom_site_refinement_flags
_atom_site_disorder_assembly
_atom_site_disorder_group
Pt(1) Pt 0.39357(2) 0.45439(2) 0.65326(2) 0.01562(9) Uani 1.00 1 d . . .
S(1) S 0.2280(2) 0.4880(2) 0.5565(2) 0.0199(4) Uani 1.00 1 d . . .
S(2) S 0.2815(2) 0.5866(2) 0.7764(2) 0.0217(4) Uani 1.00 1 d . . .
N(1) N 0.5059(6) 0.3280(6) 0.5514(5) 0.0172(12) Uiso 1.00 1 d . . .
N(2) N 0.5558(5) 0.4171(6) 0.7270(5) 0.0148(13) Uani 1.00 1 d . . .
N(3) N -0.1554(6) 0.8583(6) 0.8010(5) 0.023(1) Uani 1.00 1 d . . .
N(4) N -0.2547(7) 0.9068(6) 0.7568(6) 0.022(2) Uani 1.00 1 d . . .
C(1) C -0.6226(11) 1.2737(8) 0.9841(8) 0.043(3) Uani 1.00 1 d . . .
C(2) C -0.5240(8) 1.1799(7) 0.9239(8) 0.024(2) Uani 1.00 1 d . . .
C(3) C -0.5394(8) 1.1429(8) 0.8213(7) 0.029(2) Uani 1.00 1 d . . .
C(4) C -0.4485(7) 1.0528(7) 0.7712(7) 0.020(2) Uani 1.00 1 d . . .
C(5) C -0.3381(7) 0.9984(6) 0.8184(6) 0.020(2) Uani 1.00 1 d . . .
C(6) C -0.3200(8) 1.0365(8) 0.9198(7) 0.026(2) Uani 1.00 1 d . . .
C(7) C -0.4103(8) 1.1266(7) 0.9722(7) 0.029(2) Uani 1.00 1 d . . .
C(8) C -0.0738(7) 0.7685(7) 0.7401(6) 0.024(2) Uani 1.00 1 d . . .
C(9) C -0.0961(8) 0.7255(8) 0.6441(7) 0.032(2) Uani 1.00 1 d . . .
C(10) C -0.0040(7) 0.6397(7) 0.5869(7) 0.026(2) Uani 1.00 1 d . . .
C(11) C 0.1126(7) 0.5954(8) 0.6275(7) 0.023(2) Uani 1.00 1 d . . .
C(12) C 0.1368(7) 0.6402(6) 0.7252(6) 0.017(2) Uani 1.00 1 d . . .
C(13) C 0.0440(7) 0.7255(8) 0.7806(6) 0.020(2) Uani 1.00 1 d . . .
C(14) C 0.4714(6) 0.2871(7) 0.4641(6) 0.020(2) Uani 1.00 1 d . . .
C(15) C 0.5524(6) 0.1926(6) 0.4042(6) 0.020(2) Uani 1.00 1 d . . .
C(16) C 0.6709(6) 0.1415(6) 0.4343(5) 0.017(1) Uani 1.00 1 d . . .
C(17) C 0.7035(7) 0.1890(7) 0.5255(6) 0.017(2) Uani 1.00 1 d . . .
C(18) C 0.6213(7) 0.2807(7) 0.5829(7) 0.018(2) Uani 1.00 1 d . . .
C(19) C 0.6499(6) 0.3320(7) 0.6789(6) 0.017(2) Uani 1.00 1 d . . .
C(20) C 0.7661(6) 0.3014(7) 0.7179(6) 0.016(2) Uani 1.00 1 d . . .
C(21) C 0.7919(6) 0.3564(6) 0.8054(6) 0.017(1) Uani 1.00 1 d . . .
C(22) C 0.6892(7) 0.4438(7) 0.8560(6) 0.027(2) Uani 1.00 1 d . . .
C(23) C 0.5786(7) 0.4711(8) 0.8126(7) 0.027(2) Uani 1.00 1 d . . .
C(24) C 0.7553(6) 0.0308(6) 0.3786(6) 0.018(2) Uani 1.00 1 d . . .
C(25) C 0.7014(6) -0.0796(6) 0.4277(6) 0.021(2) Uani 1.00 1 d . . .
C(26) C 0.7545(7) 0.0520(7) 0.2480(6) 0.024(2) Uani 1.00 1 d . . .
C(27) C 0.8880(7) 0.0061(8) 0.4088(7) 0.028(2) Uani 1.00 1 d . . .
C(28) C 0.9172(6) 0.3229(6) 0.8489(6) 0.022(2) Uani 1.00 1 d . . .
C(29) C 0.9317(8) 0.1950(8) 0.9193(8) 0.034(2) Uani 1.00 1 d . . .
C(30) C 0.9327(8) 0.4141(8) 0.9238(7) 0.032(2) Uani 1.00 1 d . . .
C(31) C 1.0188(7) 0.3168(8) 0.7463(7) 0.032(2) Uani 1.00 1 d . . .
H(1) H -0.6134 1.1785 0.7870 0.033 Uiso 1.00 1 c R . .
H(2) H -0.4609 1.0273 0.7019 0.025 Uiso 1.00 1 c R . .
H(3) H -0.2462 1.0005 0.9542 0.030 Uiso 1.00 1 c R . .
H(4) H -0.3970 1.1524 1.0411 0.033 Uiso 1.00 1 c R . .
H(5) H -0.1752 0.7541 0.6175 0.038 Uiso 1.00 1 c R . .
H(6) H -0.0198 0.6101 0.5210 0.030 Uiso 1.00 1 c R . .
H(7) H 0.0581 0.7562 0.8467 0.024 Uiso 1.00 1 c R . .
H(8) H 0.3914 0.3219 0.4409 0.026 Uiso 1.00 1 c R . .
H(9) H 0.5253 0.1651 0.3427 0.024 Uiso 1.00 1 c R . .
H(10) H 0.7840 0.1574 0.5486 0.021 Uiso 1.00 1 c R . .
H(11) H 0.8304 0.2412 0.6828 0.020 Uiso 1.00 1 c R . .
H(12) H 0.7003 0.4849 0.9166 0.035 Uiso 1.00 1 c R . .
H(13) H 0.5127 0.5298 0.8477 0.035 Uiso 1.00 1 c R . .
H(14) H 0.7386 -0.1183 0.4944 0.027 Uiso 1.00 1 c R . .
H(15) H 0.7189 -0.1356 0.3717 0.027 Uiso 1.00 1 c R . .
H(16) H 0.6142 -0.0541 0.4466 0.027 Uiso 1.00 1 c R . .
H(17) H 0.6897 0.0229 0.2267 0.030 Uiso 1.00 1 c R . .
H(18) H 0.8320 0.0089 0.2132 0.030 Uiso 1.00 1 c R . .
H(19) H 0.7430 0.1370 0.2232 0.030 Uiso 1.00 1 c R . .
H(20) H 0.9339 0.0502 0.3521 0.035 Uiso 1.00 1 c R . .
H(21) H 0.9249 -0.0791 0.4098 0.035 Uiso 1.00 1 c R . .
H(22) H 0.8882 0.0315 0.4816 0.035 Uiso 1.00 1 c R . .
H(23) H 0.9019 0.2050 0.9973 0.043 Uiso 1.00 1 c R . .
H(24) H 1.0169 0.1539 0.9127 0.043 Uiso 1.00 1 c R . .
H(25) H 0.8850 0.1493 0.8904 0.043 Uiso 1.00 1 c R . .
H(26) H 0.9658 0.4752 0.8758 0.040 Uiso 1.00 1 c R . .
H(27) H 0.9875 0.3745 0.9788 0.040 Uiso 1.00 1 c R . .
H(28) H 0.8539 0.4508 0.9612 0.040 Uiso 1.00 1 c R . .
H(29) H 1.0426 0.2366 0.7230 0.040 Uiso 1.00 1 c R . .
H(30) H 1.0886 0.3372 0.7680 0.040 Uiso 1.00 1 c R . .
H(31) H 0.9871 0.3736 0.6850 0.040 Uiso 1.00 1 c R . .
H(32) H -0.6132 1.3541 0.9571 0.049 Uiso 1.00 1 c R . .
H(33) H -0.6172 1.2590 1.0641 0.049 Uiso 1.00 1 c R . .
H(34) H -0.7010 1.2662 0.9694 0.049 Uiso 1.00 1 c R . .

loop_
_atom_site_aniso_label
_atom_site_aniso_U_11
_atom_site_aniso_U_22
_atom_site_aniso_U_33
_atom_site_aniso_U_12
_atom_site_aniso_U_13
_atom_site_aniso_U_23
Pt(1) 0.0154(2) 0.0175(2) 0.0136(2) -0.00253(12) -0.00317(11) -0.00133(12)
S(1) 0.0167(8) 0.0249(8) 0.0175(8) -0.0021(7) -0.0046(6) -0.0033(7)
S(2) 0.0186(8) 0.0269(9) 0.0183(8) 0.0016(7) -0.0060(6) -0.0067(7)
N(2) 0.009(2) 0.019(3) 0.016(3) -0.002(2) -0.004(2) 0.001(2)
N(3) 0.024(3) 0.023(3) 0.019(3) -0.003(2) -0.008(2) 0.008(2)
N(4) 0.024(3) 0.019(3) 0.020(3) -0.000(3) -0.003(3) 0.002(2)
C(1) 0.064(7) 0.025(4) 0.032(5) 0.006(4) -0.000(4) -0.012(4)
C(2) 0.024(4) 0.020(3) 0.028(4) -0.004(3) -0.005(3) -0.002(3)
C(3) 0.031(4) 0.031(4) 0.020(4) -0.004(3) -0.004(3) 0.008(3)
C(4) 0.016(3) 0.027(4) 0.021(3) -0.008(3) -0.004(3) -0.004(3)
C(5) 0.027(3) 0.012(3) 0.021(3) -0.006(3) 0.001(3) 0.001(2)
C(6) 0.026(4) 0.028(4) 0.021(4) 0.001(3) -0.009(3) 0.001(3)
C(7) 0.036(4) 0.027(4) 0.020(3) 0.004(3) -0.013(3) -0.002(3)
C(8) 0.017(3) 0.031(4) 0.019(3) -0.003(3) -0.000(3) -0.001(3)
C(9) 0.027(4) 0.037(4) 0.031(4) -0.000(3) -0.013(3) -0.002(3)
C(10) 0.024(4) 0.026(4) 0.024(4) 0.007(3) -0.014(3) -0.004(3)
C(11) 0.017(3) 0.031(4) 0.018(3) -0.005(3) -0.002(3) 0.002(3)
C(12) 0.019(3) 0.015(3) 0.017(3) -0.002(3) -0.007(3) 0.005(3)
C(13) 0.018(3) 0.036(4) 0.006(3) -0.006(3) -0.006(2) 0.001(3)
C(14) 0.016(3) 0.028(3) 0.020(3) -0.011(3) -0.004(2) -0.005(3)
C(15) 0.020(3) 0.026(3) 0.014(3) -0.001(3) -0.007(2) -0.002(3)
C(16) 0.021(3) 0.020(3) 0.010(3) -0.003(3) -0.002(2) -0.002(2)
C(17) 0.023(4) 0.018(3) 0.012(3) -0.006(3) -0.005(3) -0.001(3)
C(18) 0.018(3) 0.017(3) 0.021(3) -0.007(3) -0.009(3) 0.004(3)
C(19) 0.011(3) 0.020(3) 0.020(3) -0.005(3) 0.000(3) -0.009(3)
C(20) 0.017(3) 0.025(3) 0.009(3) -0.009(3) -0.000(2) -0.001(2)
C(21) 0.019(3) 0.014(3) 0.021(3) -0.009(2) -0.008(2) -0.003(2)
C(22) 0.030(4) 0.036(4) 0.021(3) -0.006(3) -0.005(3) -0.018(3)
C(23) 0.022(3) 0.039(4) 0.027(4) -0.015(3) -0.001(3) -0.018(3)
C(24) 0.018(3) 0.018(3) 0.019(3) -0.003(2) -0.002(2) -0.008(2)
C(25) 0.018(3) 0.024(3) 0.025(3) -0.010(3) -0.006(3) 0.002(3)
C(26) 0.029(4) 0.031(4) 0.015(3) -0.008(3) -0.005(3) -0.007(3)
C(27) 0.022(3) 0.036(4) 0.028(4) -0.003(3) -0.003(3) -0.018(3)
C(28) 0.020(3) 0.023(3) 0.025(3) -0.008(3) -0.006(3) -0.004(3)
C(29) 0.028(4) 0.038(4) 0.042(5) -0.014(3) -0.018(3) 0.002(4)
C(30) 0.026(4) 0.036(4) 0.038(4) -0.006(3) -0.009(3) -0.017(4)
C(31) 0.023(4) 0.044(5) 0.034(4) -0.008(3) -0.007(3) -0.016(4)

loop_
_geom_bond_atom_site_label_1
_geom_bond_atom_site_label_2
_geom_bond_distance
_geom_bond_publ_flag
_geom_bond_site_symmetry_1
_geom_bond_site_symmetry_2
Pt(1) S(1) 2.253(2) ? . .
Pt(1) S(2) 2.256(2) ? . .
Pt(1) N(1) 2.057(6) ? . .
Pt(1) N(2) 2.060(6) ? . .
S(1) C(11) 1.744(8) ? . .
S(2) C(12) 1.751(8) ? . .
N(1) C(14) 1.34(1) ? . .
N(1) C(18) 1.36(1) ? . .
N(2) C(19) 1.355(9) ? . .
N(2) C(23) 1.34(1) ? . .
N(3) N(4) 1.267(9) ? . .
N(3) C(8) 1.392(9) ? . .
N(4) C(5) 1.418(9) ? . .
C(1) C(2) 1.50(1) ? . .
C(2) C(3) 1.39(1) ? . .
C(2) C(7) 1.43(1) ? . .
C(3) C(4) 1.38(1) ? . .
C(4) C(5) 1.40(1) ? . .
C(5) C(6) 1.39(1) ? . .
C(6) C(7) 1.39(1) ? . .
C(8) C(9) 1.38(1) ? . .
C(8) C(13) 1.42(1) ? . .
C(9) C(10) 1.40(1) ? . .
C(10) C(11) 1.41(1) ? . .
C(11) C(12) 1.42(1) ? . .
C(12) C(13) 1.386(9) ? . .
C(14) C(15) 1.419(9) ? . .
C(15) C(16) 1.388(9) ? . .
C(16) C(17) 1.41(1) ? . .
C(16) C(24) 1.537(9) ? . .
C(17) C(18) 1.39(1) ? . .
C(18) C(19) 1.46(1) ? . .
C(19) C(20) 1.39(1) ? . .
C(20) C(21) 1.38(1) ? . .
C(21) C(22) 1.435(9) ? . .
C(21) C(28) 1.51(1) ? . .
C(22) C(23) 1.36(1) ? . .
C(24) C(25) 1.53(1) ? . .
C(24) C(26) 1.54(1) ? . .
C(24) C(27) 1.53(1) ? . .
C(28) C(29) 1.55(1) ? . .
C(28) C(30) 1.51(1) ? . .
C(28) C(31) 1.54(1) ? . .
C(1) H(32) 0.9500 ? . .
C(1) H(33) 0.9500 ? . .
C(1) H(34) 0.9500 ? . .
C(3) H(1) 0.9500 ? . .
C(4) H(2) 0.9501 ? . .
C(6) H(3) 0.9500 ? . .
C(7) H(4) 0.9500 ? . .
C(9) H(5) 0.9500 ? . .
C(10) H(6) 0.9501 ? . .
C(13) H(7) 0.9500 ? . .
C(14) H(8) 0.9500 ? . .
C(15) H(9) 0.9500 ? . .
C(17) H(10) 0.9500 ? . .
C(20) H(11) 0.9501 ? . .
C(22) H(12) 0.9500 ? . .
C(23) H(13) 0.9499 ? . .
C(25) H(14) 0.9501 ? . .
C(25) H(15) 0.9499 ? . .
C(25) H(16) 0.9500 ? . .
C(26) H(17) 0.9500 ? . .
C(26) H(18) 0.9500 ? . .
C(26) H(19) 0.9500 ? . .
C(27) H(20) 0.9500 ? . .
C(27) H(21) 0.9500 ? . .
C(27) H(22) 0.9500 ? . .
C(29) H(23) 0.9500 ? . .
C(29) H(24) 0.9499 ? . .
C(29) H(25) 0.9499 ? . .
C(30) H(26) 0.9500 ? . .
C(30) H(27) 0.9500 ? . .
C(30) H(28) 0.9500 ? . .
C(31) H(29) 0.9500 ? . .
C(31) H(30) 0.9500 ? . .
C(31) H(31) 0.9500 ? . .

loop_
_cod_related_entry_id
_cod_related_entry_database
_cod_related_entry_code
1 ChemSpider 30652971
